data_7006353
loop_
_publ_author_name
'Xu, Hong'
'Song, Yinglin'
'Mi, Liwei'
'Hou, Hongwei'
'Tang, Mingsheng'
'Sang, Yali'
'Fan, Yaoting'
'Pan, Yan'

_publ_section_title
;
 Coordination frameworks constructed from bipyridyl piperazine and MCl2
 (M = Co, Ni, Zn): structural characterization and optical properties.
;
_journal_issue 6
_journal_name_full 'Dalton transactions (Cambridge, England : 2003)'
_journal_page_first 838
_journal_page_last 845
_journal_paper_doi 10.1039/b508177g
_journal_year 2006
_chemical_formula_sum 'C16 H16 Cl2 Co N4 O2'
_chemical_formula_weight 426.16
_chemical_name_systematic
;
?
;
_space_group_IT_number 61
_symmetry_cell_setting orthorhombic
_symmetry_space_group_name_Hall '-P 2ac 2ab'
_symmetry_space_group_name_H-M 'P b c a'
_atom_sites_solution_hydrogens geom
_atom_sites_solution_primary direct
_atom_sites_solution_secondary difmap
_audit_creation_method SHELXL-97
_cell_angle_alpha 90.00
_cell_angle_beta 90.00
_cell_angle_gamma 90.00
_cell_formula_units_Z 4
_cell_length_a 12.537(3)
_cell_length_b 9.7307(19)
_cell_length_c 13.620(3)
_cell_measurement_reflns_used 320
_cell_measurement_temperature 291(2)
_cell_measurement_theta_max 25.1
_cell_measurement_theta_min 2
_cell_volume 1661.6(6)
_computing_cell_refinement raxis
_computing_data_collection raxis
_computing_data_reduction raxis
_computing_molecular_graphics texsan
_computing_publication_material texsan
_computing_structure_refinement 'SHELXL-97 (Sheldrick, 1997)'
_computing_structure_solution 'SHELXS-97 (Sheldrick, 1990)'
_diffrn_ambient_temperature 291(2)
_diffrn_measured_fraction_theta_full 0.880
_diffrn_measured_fraction_theta_max 0.880
_diffrn_measurement_device_type R-AXIS-IV
_diffrn_measurement_method 'Oscillation frames'
_diffrn_radiation_monochromator graphite
_diffrn_radiation_source 'fine-focus sealed tube'
_diffrn_radiation_type MoK\a
_diffrn_radiation_wavelength 0.71073
_diffrn_reflns_av_R_equivalents 0.0521
_diffrn_reflns_av_sigmaI/netI 0.0439
_diffrn_reflns_limit_h_max 14
_diffrn_reflns_limit_h_min 0
_diffrn_reflns_limit_k_max 11
_diffrn_reflns_limit_k_min -11
_diffrn_reflns_limit_l_max 16
_diffrn_reflns_limit_l_min -16
_diffrn_reflns_number 3867
_diffrn_reflns_theta_full 25.00
_diffrn_reflns_theta_max 25.00
_diffrn_reflns_theta_min 2.99
_exptl_absorpt_coefficient_mu 1.373
_exptl_absorpt_correction_T_max 0.8001
_exptl_absorpt_correction_T_min 0.7708
_exptl_absorpt_correction_type multi-scan
_exptl_crystal_density_diffrn 1.704
_exptl_crystal_density_method 'not measured'
_exptl_crystal_description Prismatic
_exptl_crystal_F_000 868
_exptl_crystal_size_max 0.20
_exptl_crystal_size_mid 0.18
_exptl_crystal_size_min 0.17
_refine_diff_density_max 0.262
_refine_diff_density_min -0.262
_refine_diff_density_rms 0.065
_refine_ls_extinction_coef 0.00136(7)
_refine_ls_extinction_expression Fc^*^=kFc[1+0.001xFc^2^\l^3^/sin(2\q)]^-1/4^
_refine_ls_extinction_method SHELXL
_refine_ls_goodness_of_fit_ref 1.660
_refine_ls_hydrogen_treatment mixed
_refine_ls_matrix_type full
_refine_ls_number_parameters 128
_refine_ls_number_reflns 1282
_refine_ls_number_restraints 0
_refine_ls_restrained_S_all 1.660
_refine_ls_R_factor_all 0.0547
_refine_ls_R_factor_gt 0.0371
_refine_ls_shift/su_max 0.001
_refine_ls_shift/su_mean 0.000
_refine_ls_structure_factor_coef Fsqd
_refine_ls_weighting_details 'calc w=1/[\s^2^(Fo^2^)+(0.0000P)^2^+0.0000P] where P=(Fo^2^+2Fc^2^)/3'
_refine_ls_weighting_scheme calc
_refine_ls_wR_factor_gt 0.0398
_refine_ls_wR_factor_ref 0.0408
_reflns_number_gt 1135
_reflns_number_total 1282
_reflns_threshold_expression >2sigma(I)
_cod_data_source_file b508177g.txt
_cod_data_source_block Complex_1
_cod_depositor_comments
;
The following automatic conversions were performed:
'_symmetry_cell_setting' value 'Orthorhombic' changed to 'orthorhombic'
according to '/home/saulius/struct/CIF-dictionaries/cif_core.dic'
dictionary named 'cif_core.dic' version 2.4.1 from 2010-06-29.

Automatic conversion script
Id: cif_fix_enum 1527 2010-12-29 10:47:43Z saulius 
;
_cod_original_cell_volume 1661.5(6)
_cod_original_sg_symbol_H-M Pbca
_cod_database_code 7006353

loop_
_symmetry_equiv_pos_as_xyz
'x, y, z'
'-x+1/2, -y, z+1/2'
'-x, y+1/2, -z+1/2'
'x+1/2, -y+1/2, -z'
'-x, -y, -z'
'x-1/2, y, -z-1/2'
'x, -y-1/2, z-1/2'
'-x-1/2, y-1/2, z'

loop_
_atom_site_label
_atom_site_type_symbol
_atom_site_fract_x
_atom_site_fract_y
_atom_site_fract_z
_atom_site_U_iso_or_equiv
_atom_site_adp_type
_atom_site_occupancy
_atom_site_symmetry_multiplicity
_atom_site_calc_flag
_atom_site_refinement_flags
_atom_site_disorder_assembly
_atom_site_disorder_group
Co1 Co 0.0000 0.0000 0.5000 0.01656(15) Uani 1 2 d S . .
Cl1 Cl -0.17471(6) 0.06447(7) 0.56677(5) 0.02489(19) Uani 1 1 d . . .
O1 O -0.00367(17) 0.32974(16) 0.89958(12) 0.0226(4) Uani 1 1 d . . .
N1 N 0.07946(18) 0.1197(2) 0.61103(15) 0.0187(6) Uani 1 1 d . . .
N2 N -0.00065(19) 0.09937(19) 0.92346(14) 0.0182(5) Uani 1 1 d . . .
C1 C 0.1662(2) 0.1965(2) 0.59350(19) 0.0227(7) Uani 1 1 d . . .
H1A H 0.1946 0.1957 0.5304 0.027 Uiso 1 1 calc R . .
C2 C 0.2160(2) 0.2770(3) 0.6641(2) 0.0267(7) Uani 1 1 d . . .
H2A H 0.2767 0.3276 0.6487 0.032 Uiso 1 1 calc R . .
C3 C 0.1733(2) 0.2802(3) 0.7576(2) 0.0242(7) Uani 1 1 d . . .
H3A H 0.2037 0.3348 0.8061 0.029 Uiso 1 1 calc R . .
C4 C 0.0836(2) 0.2001(3) 0.77781(19) 0.0172(6) Uani 1 1 d . . .
C5 C 0.0406(2) 0.1222(3) 0.70313(18) 0.0190(7) Uani 1 1 d . . .
H5A H -0.0186 0.0681 0.7172 0.023 Uiso 1 1 calc R . .
C6 C 0.0248(2) 0.2130(3) 0.87364(18) 0.0158(7) Uani 1 1 d . . .
C7 C 0.0427(3) -0.0387(3) 0.9042(2) 0.0220(7) Uani 1 1 d . . .
C8 C -0.0816(2) 0.1016(3) 1.0005(2) 0.0217(6) Uani 1 1 d . . .
H8B H -0.107(2) 0.194(2) 1.010(2) 0.026 Uiso 1 1 d . . .
H7B H 0.099(2) -0.035(3) 0.8600(18) 0.026 Uiso 1 1 d . . .
H7A H -0.015(2) -0.092(2) 0.8778(18) 0.026 Uiso 1 1 d . . .
H8A H -0.142(2) 0.045(3) 0.9781(19) 0.026 Uiso 1 1 d . . .

loop_
_atom_site_aniso_label
_atom_site_aniso_U_11
_atom_site_aniso_U_22
_atom_site_aniso_U_33
_atom_site_aniso_U_23
_atom_site_aniso_U_13
_atom_site_aniso_U_12
Co1 0.0224(3) 0.0163(3) 0.0110(2) -0.0001(2) 0.0013(3) -0.0008(2)
Cl1 0.0240(4) 0.0264(4) 0.0243(4) -0.0005(3) 0.0023(4) 0.0005(3)
O1 0.0361(12) 0.0126(9) 0.0193(9) -0.0040(8) 0.0047(11) -0.0004(9)
N1 0.0234(16) 0.0201(13) 0.0125(12) -0.0014(10) 0.0010(12) -0.0020(10)
N2 0.0222(13) 0.0163(12) 0.0162(12) 0.0024(9) 0.0060(13) 0.0016(10)
C1 0.0237(17) 0.0269(16) 0.0177(16) -0.0011(12) 0.0073(15) 0.0000(14)
C2 0.0218(17) 0.0332(18) 0.0249(17) -0.0041(15) 0.0087(14) -0.0055(14)
C3 0.0273(17) 0.0249(16) 0.0204(16) -0.0048(12) -0.0013(15) -0.0049(14)
C4 0.0217(16) 0.0164(14) 0.0134(15) -0.0005(11) 0.0012(13) 0.0022(13)
C5 0.0229(18) 0.0164(15) 0.0177(17) 0.0007(12) 0.0026(13) -0.0036(12)
C6 0.0137(18) 0.0233(16) 0.0105(14) -0.0031(11) -0.0028(11) -0.0040(11)
C7 0.0296(19) 0.0182(16) 0.0182(16) -0.0009(13) 0.0042(14) 0.0011(12)
C8 0.0227(16) 0.0178(16) 0.0245(15) 0.0020(14) 0.0101(17) 0.0036(12)

loop_
_atom_type_symbol
_atom_type_description
_atom_type_scat_dispersion_real
_atom_type_scat_dispersion_imag
_atom_type_scat_source
C C 0.0033 0.0016 'International Tables Vol C Tables 4.2.6.8 and 6.1.1.4'
H H 0.0000 0.0000 'International Tables Vol C Tables 4.2.6.8 and 6.1.1.4'
N N 0.0061 0.0033 'International Tables Vol C Tables 4.2.6.8 and 6.1.1.4'
O O 0.0106 0.0060 'International Tables Vol C Tables 4.2.6.8 and 6.1.1.4'
Co Co 0.3494 0.9721 'International Tables Vol C Tables 4.2.6.8 and 6.1.1.4'
Cl Cl 0.1484 0.1585 'International Tables Vol C Tables 4.2.6.8 and 6.1.1.4'

loop_
_geom_angle_atom_site_label_1
_geom_angle_atom_site_label_2
_geom_angle_atom_site_label_3
_geom_angle
_geom_angle_site_symmetry_1
_geom_angle_site_symmetry_3
_geom_angle_publ_flag
O1 Co1 O1 180.0 7_565 3_546 ?
O1 Co1 N1 87.72(7) 7_565 5_556 ?
O1 Co1 N1 92.28(7) 3_546 5_556 ?
O1 Co1 N1 92.28(7) 7_565 . ?
O1 Co1 N1 87.72(7) 3_546 . ?
N1 Co1 N1 180.0 5_556 . ?
O1 Co1 Cl1 91.13(6) 7_565 . ?
O1 Co1 Cl1 88.88(6) 3_546 . ?
N1 Co1 Cl1 89.18(6) 5_556 . ?
N1 Co1 Cl1 90.82(6) . . ?
O1 Co1 Cl1 88.87(6) 7_565 5_556 ?
O1 Co1 Cl1 91.12(6) 3_546 5_556 ?
N1 Co1 Cl1 90.82(6) 5_556 5_556 ?
N1 Co1 Cl1 89.18(6) . 5_556 ?
Cl1 Co1 Cl1 180.0 . 5_556 ?
C6 O1 Co1 151.65(18) . 3_556 ?
C1 N1 C5 116.7(2) . . ?
C1 N1 Co1 123.47(18) . . ?
C5 N1 Co1 119.79(18) . . ?
C6 N2 C8 121.2(2) . . ?
C6 N2 C7 125.2(2) . . ?
C8 N2 C7 113.4(2) . . ?
N1 C1 C2 123.8(3) . . ?
N1 C1 H1A 118.1 . . ?
C2 C1 H1A 118.1 . . ?
C3 C2 C1 118.4(3) . . ?
C3 C2 H2A 120.8 . . ?
C1 C2 H2A 120.8 . . ?
C2 C3 C4 118.8(3) . . ?
C2 C3 H3A 120.6 . . ?
C4 C3 H3A 120.6 . . ?
C5 C4 C3 118.4(2) . . ?
C5 C4 C6 119.7(3) . . ?
C3 C4 C6 121.3(2) . . ?
N1 C5 C4 123.8(3) . . ?
N1 C5 H5A 118.1 . . ?
C4 C5 H5A 118.1 . . ?
O1 C6 N2 122.9(2) . . ?
O1 C6 C4 117.7(2) . . ?
N2 C6 C4 119.2(2) . . ?
N2 C7 C8 109.6(2) . 5_557 ?
N2 C7 H7B 110.9(16) . . ?
C8 C7 H7B 108.9(16) 5_557 . ?
N2 C7 H7A 106.4(15) . . ?
C8 C7 H7A 110.1(15) 5_557 . ?
H7B C7 H7A 111(2) . . ?
N2 C8 C7 112.7(2) . 5_557 ?
N2 C8 H8B 109.5(16) . . ?
C7 C8 H8B 111.9(17) 5_557 . ?
N2 C8 H8A 107.7(16) . . ?
C7 C8 H8A 106.8(16) 5_557 . ?
H8B C8 H8A 108(2) . . ?

loop_
_geom_bond_atom_site_label_1
_geom_bond_atom_site_label_2
_geom_bond_distance
_geom_bond_site_symmetry_2
_geom_bond_publ_flag
Co1 O1 2.1488(16) 7_565 ?
Co1 O1 2.1488(16) 3_546 ?
Co1 N1 2.153(2) 5_556 ?
Co1 N1 2.153(2) . ?
Co1 Cl1 2.4531(8) . ?
Co1 Cl1 2.4532(8) 5_556 ?
O1 C6 1.242(3) . ?
O1 Co1 2.1488(16) 3_556 ?
N1 C1 1.340(3) . ?
N1 C5 1.346(3) . ?
N2 C6 1.336(3) . ?
N2 C8 1.460(3) . ?
N2 C7 1.472(3) . ?
C1 C2 1.388(4) . ?
C1 H1A 0.9300 . ?
C2 C3 1.382(4) . ?
C2 H2A 0.9300 . ?
C3 C4 1.396(4) . ?
C3 H3A 0.9300 . ?
C4 C5 1.378(3) . ?
C4 C6 1.504(4) . ?
C5 H5A 0.9300 . ?
C7 C8 1.516(4) 5_557 ?
C7 H7B 0.93(3) . ?
C7 H7A 0.96(3) . ?
C8 C7 1.516(4) 5_557 ?
C8 H8B 0.96(2) . ?
C8 H8A 0.98(3) . ?

loop_
_geom_torsion_atom_site_label_1
_geom_torsion_atom_site_label_2
_geom_torsion_atom_site_label_3
_geom_torsion_atom_site_label_4
_geom_torsion
_geom_torsion_site_symmetry_1
_geom_torsion_site_symmetry_2
_geom_torsion_site_symmetry_3
_geom_torsion_site_symmetry_4
_geom_torsion_publ_flag
O1 Co1 N1 C1 -48.9(2) 7_565 . . . ?
O1 Co1 N1 C1 131.1(2) 3_546 . . . ?
N1 Co1 N1 C1 54(12) 5_556 . . . ?
Cl1 Co1 N1 C1 -140.1(2) . . . . ?
Cl1 Co1 N1 C1 39.9(2) 5_556 . . . ?
O1 Co1 N1 C5 129.6(2) 7_565 . . . ?
O1 Co1 N1 C5 -50.4(2) 3_546 . . . ?
N1 Co1 N1 C5 -128(12) 5_556 . . . ?
Cl1 Co1 N1 C5 38.4(2) . . . . ?
Cl1 Co1 N1 C5 -141.6(2) 5_556 . . . ?
C5 N1 C1 C2 -0.5(4) . . . . ?
Co1 N1 C1 C2 178.1(2) . . . . ?
N1 C1 C2 C3 -1.0(4) . . . . ?
C1 C2 C3 C4 1.5(4) . . . . ?
C2 C3 C4 C5 -0.7(4) . . . . ?
C2 C3 C4 C6 -171.8(3) . . . . ?
C1 N1 C5 C4 1.3(4) . . . . ?
Co1 N1 C5 C4 -177.3(2) . . . . ?
C3 C4 C5 N1 -0.7(4) . . . . ?
C6 C4 C5 N1 170.5(3) . . . . ?
Co1 O1 C6 N2 66.6(5) 3_556 . . . ?
Co1 O1 C6 C4 -118.0(3) 3_556 . . . ?
C8 N2 C6 O1 12.7(4) . . . . ?
C7 N2 C6 O1 -171.1(3) . . . . ?
C8 N2 C6 C4 -162.6(2) . . . . ?
C7 N2 C6 C4 13.5(4) . . . . ?
C5 C4 C6 O1 -118.8(3) . . . . ?
C3 C4 C6 O1 52.2(4) . . . . ?
C5 C4 C6 N2 56.8(4) . . . . ?
C3 C4 C6 N2 -132.3(3) . . . . ?
C6 N2 C7 C8 130.4(3) . . . 5_557 ?
C8 N2 C7 C8 -53.1(3) . . . 5_557 ?
C6 N2 C8 C7 -128.6(3) . . . 5_557 ?
C7 N2 C8 C7 54.8(3) . . . 5_557 ?
